data_1577313
loop_
_publ_author_name
'Fidelius, Jannis'
'Taube, Clemens'
'Schwedtmann, Kai'
'Hennersdorf, Felix'
'Gomila, Rosa Maria'
'Frontera, Antonio'
'Wolf, Robert'
'Weigand, Jan J.'

_publ_section_title
;
 Imidazoliumyl-Substituted Di-and Iso-Tetraphosphanes and Their
 Metal-Mediated Fragmentation Reactions
;
_journal_name_full 'Chemical Science'
_journal_paper_doi 10.1039/D6SC02577C
_journal_year 2026
_chemical_formula_moiety 'C H2 Cl2, C F3 O3 S, C34 H62 N4 P3'
_chemical_formula_sum 'C36 H64 Cl2 F3 N4 O3 P3 S'
_chemical_formula_weight 853.78
_space_group_crystal_system monoclinic
_space_group_IT_number 14
_space_group_name_Hall '-P 2ybc'
_space_group_name_H-M_alt 'P 1 21/c 1'
_atom_sites_solution_hydrogens geom
_atom_sites_solution_primary dual
_audit_creation_date 2021-01-22
_audit_creation_method
;
Olex2 1.3
(compiled 2019.09.11 svn.r3662 for OlexSys, GUI svn.r5938)
;
_audit_update_record
;
2026-01-21 deposited with the CCDC.	2026-05-28 downloaded from the CCDC.
;
_cell_angle_alpha 90
_cell_angle_beta 96.1790(10)
_cell_angle_gamma 90
_cell_formula_units_Z 4
_cell_length_a 17.24000(10)
_cell_length_b 14.58910(10)
_cell_length_c 17.7842(2)
_cell_measurement_reflns_used 28702
_cell_measurement_temperature 100.01(10)
_cell_measurement_theta_max 76.5670
_cell_measurement_theta_min 3.0230
_cell_volume 4447.03(6)
_computing_cell_refinement 'CrysAlisPro 1.171.38.43 (Rigaku OD, 2015)'
_computing_data_collection 'CrysAlisPro 1.171.38.43 (Rigaku OD, 2015)'
_computing_data_reduction 'CrysAlisPro 1.171.38.43 (Rigaku OD, 2015)'
_computing_molecular_graphics 'Olex2 1.3 (Dolomanov et al., 2009)'
_computing_publication_material 'Olex2 1.3 (Dolomanov et al., 2009)'
_computing_structure_refinement 'ShelXL 2018/3 (Sheldrick, 2015)'
_computing_structure_solution 'SHELXT 2018/2 (Sheldrick, 2018)'
_diffrn_ambient_environment N~2~
_diffrn_ambient_temperature 100.01(10)
_diffrn_detector 'CCD plate'
_diffrn_detector_area_resol_mean 10.5700
_diffrn_detector_type AtlasS2
_diffrn_measured_fraction_theta_full 1.000
_diffrn_measured_fraction_theta_max 0.994
_diffrn_measurement_details
;
List of Runs (angles in degrees, time in seconds):

  # Type    Start    End  Width  t~exp~   \w     \q     \k     \f   Frames
#--------------------------------------------------------------------------
  1  \w    -70.00  12.00   0.50    3.00    --  -38.50  94.00 131.00  164
  2  \w     24.00  77.00   0.50    3.00    --   42.75 -94.00  20.00  106
  3  \w     71.00 107.00   0.50   12.00    --  111.00 -94.00  20.00   72
  4  \w    105.00 177.00   0.50   12.00    --  111.00  94.00 131.00  144
  5  \w   -110.00 -24.00   0.50    3.00    --  -38.50 -38.00 -30.00  172
  6  \w   -103.00 -14.00   0.50    3.00    --  -38.50 -57.00-120.00  178
  7  \w    -50.00  -6.00   0.50    3.00    --  -38.50 125.00  30.00   88
  8  \w     28.00  55.00   0.50    3.00    --   42.75-125.00-150.00   54
  9  \w     86.00 113.00   0.50    3.00    --   42.75  57.00 -90.00   54
 10  \w     16.00  48.00   0.50    3.00    --   42.75  57.00 -90.00   64
 11  \w     40.00  65.00   0.50   12.00    --  111.00-125.00  30.00   50
 12  \w     99.00 169.00   0.50   12.00    --  111.00 125.00-180.00  140
 13  \w     59.00 121.00   0.50   12.00    --  111.00 -30.00   0.00  124
 14  \w    101.00 146.00   0.50   12.00    --  111.00  30.00 -60.00   90
 15  \w     71.00 107.00   0.50   12.00    --  111.00 -94.00 -60.00   72
 16  \w     50.00  88.00   0.50   12.00    --  111.00 -94.00 150.00   76
 17  \w     40.00 112.00   0.50   12.00    --  111.00-125.00-180.00  144
 18  \w     83.00 109.00   0.50   12.00    --  111.00-125.00  30.00   52
 19  \w     42.00 138.00   0.50   12.00    --  111.00 -61.00-180.00  192
 20  \w    123.00 159.00   0.50   12.00    --  111.00  45.00-180.00   72
 21  \w     44.00  72.00   0.50   12.00    --  111.00 -61.00   0.00   56
 22  \w    126.00 171.00   0.50   12.00    --  111.00  77.00   0.00   90
 23  \w     82.00 109.00   0.50   12.00    --  111.00-112.00 -57.90   54
 24  \w     67.00 176.00   0.50   12.00    --  111.00  15.00  90.00  218
 25  \w     55.00 107.00   0.50   12.00    --  111.00 -94.00  90.00  104
 26  \w     30.00 105.00   0.50   12.00    --  111.00 -94.00   0.00  150
 27  \w     65.00 112.00   0.50   12.00    --  111.00-125.00 150.00   94
 28  \w     40.00  65.00   0.50   12.00    --  111.00 -94.00  60.00   50
 29  \w     80.00 105.00   0.50   12.00    --  111.00 -94.00  60.00   50
 30  \w    122.00 171.00   0.50   12.00    --  111.00  45.00 -60.00   98
 31  \w     49.00  95.00   0.50   12.00    --  111.00-125.00   0.00   92
 32  \w     92.00 135.00   0.50   12.00    --  111.00 -45.00  60.00   86
 33  \w     40.00  66.00   0.50   12.00    --  111.00-125.00 -60.00   52
 34  \w     83.00 110.00   0.50   12.00    --  111.00-125.00 -60.00   54
 35  \w     38.00 107.00   0.50   12.00    --  111.00 -94.00-180.00  138
 36  \w     54.00  81.00   0.50   12.00    --  111.00-133.00-107.64   54
 37  \w     83.00 118.00   0.50   12.00    --  111.00-133.00-107.64   70
 38  \w     70.00  95.00   0.50   12.00    --  111.00 -30.00 150.00   50
;
_diffrn_measurement_device 'four-circle diffractometer'
_diffrn_measurement_device_type 'SuperNova, Dual, Cu at zero, AtlasS2'
_diffrn_measurement_method '\w scans'
_diffrn_orient_matrix_type 'CrysAlisPro convention (1999,Acta A55,543-557)'
_diffrn_orient_matrix_UB_11 0.0443396000
_diffrn_orient_matrix_UB_12 -0.0900083000
_diffrn_orient_matrix_UB_13 0.0194927000
_diffrn_orient_matrix_UB_21 -0.0298495000
_diffrn_orient_matrix_UB_22 -0.0003009000
_diffrn_orient_matrix_UB_23 0.0786264000
_diffrn_orient_matrix_UB_31 -0.0722572000
_diffrn_orient_matrix_UB_32 -0.0551791000
_diffrn_orient_matrix_UB_33 -0.0321335000
_diffrn_radiation_monochromator mirror
_diffrn_radiation_probe x-ray
_diffrn_radiation_type 'Cu K\a'
_diffrn_radiation_wavelength 1.54184
_diffrn_reflns_av_R_equivalents 0.0370
_diffrn_reflns_av_unetI/netI 0.0216
_diffrn_reflns_Laue_measured_fraction_full 1.000
_diffrn_reflns_Laue_measured_fraction_max 0.994
_diffrn_reflns_limit_h_max 18
_diffrn_reflns_limit_h_min -21
_diffrn_reflns_limit_k_max 17
_diffrn_reflns_limit_k_min -18
_diffrn_reflns_limit_l_max 22
_diffrn_reflns_limit_l_min -22
_diffrn_reflns_number 51699
_diffrn_reflns_point_group_measured_fraction_full 1.000
_diffrn_reflns_point_group_measured_fraction_max 0.994
_diffrn_reflns_theta_full 67.684
_diffrn_reflns_theta_max 76.806
_diffrn_reflns_theta_min 2.578
_diffrn_source 'micro-focus sealed X-ray tube'
_diffrn_source_type 'SuperNova (Cu) X-ray Source'
_exptl_absorpt_coefficient_mu 3.190
_exptl_absorpt_correction_T_max 0.738
_exptl_absorpt_correction_T_min 0.679
_exptl_absorpt_correction_type gaussian
_exptl_absorpt_process_details
;
CrysAlisPro 1.171.38.43 (Rigaku Oxford Diffraction, 2015)
Numerical absorption correction based on gaussian integration over
			a multifaceted crystal model
Empirical absorption correction using spherical harmonics,
 implemented in SCALE3 ABSPACK scaling algorithm.
;
_exptl_crystal_colour colourless
_exptl_crystal_colour_primary colourless
_exptl_crystal_density_diffrn 1.275
_exptl_crystal_description block
_exptl_crystal_F_000 1816
_exptl_crystal_size_max 0.169
_exptl_crystal_size_mid 0.147
_exptl_crystal_size_min 0.136
_refine_diff_density_max 1.140
_refine_diff_density_min -0.727
_refine_diff_density_rms 0.069
_refine_ls_extinction_method none
_refine_ls_goodness_of_fit_ref 1.030
_refine_ls_hydrogen_treatment constr
_refine_ls_matrix_type full
_refine_ls_number_parameters 567
_refine_ls_number_reflns 9329
_refine_ls_number_restraints 50
_refine_ls_restrained_S_all 1.028
_refine_ls_R_factor_all 0.0546
_refine_ls_R_factor_gt 0.0530
_refine_ls_shift/su_max 0.001
_refine_ls_shift/su_mean 0.000
_refine_ls_structure_factor_coef Fsqd
_refine_ls_weighting_details 'w=1/[\s^2^(Fo^2^)+(0.0848P)^2^+3.7791P] where P=(Fo^2^+2Fc^2^)/3'
_refine_ls_weighting_scheme calc
_refine_ls_wR_factor_gt 0.1423
_refine_ls_wR_factor_ref 0.1442
_reflns_Friedel_coverage 0.000
_reflns_number_gt 8883
_reflns_number_total 9329
_reflns_threshold_expression 'I > 2\s(I)'
_cod_data_source_file d6sc02577c2.cif
_cod_data_source_block jjw1330
_cod_database_code 1577313
_shelx_shelxl_version_number 2018/3
_chemical_oxdiff_formula C36H65Cl2F3N4O3P3S
_shelx_space_group_comment
;
The symmetry employed for this shelxl refinement is uniquely defined
by the following loop, which should always be used as a source of
symmetry information in preference to the above space-group names.
They are only intended as comments.
;
_reflns_odcompleteness_completeness 99.97
_reflns_odcompleteness_iscentric 1
_reflns_odcompleteness_theta 74.33
_olex2_refinement_description
;
1. Fixed Uiso
 At 1.2 times of:
  All C(H) groups, All C(H,H) groups
 At 1.5 times of:
  All C(H,H,H) groups
2. Uiso/Uaniso restraints and constraints
Cl1A \\sim Cl2A \\sim C35A \\sim Cl1B \\sim Cl2B \\sim C35B: within 2A with
sigma of 0.04 and sigma for terminal atoms of 0.08 within 2A
: within 2A with sigma of 0.01 and sigma for terminal atoms of 0.01 within 2A
Cl1B \\sim Cl2B \\sim C35B: within 3A with sigma of 0.01 and sigma for terminal
atoms of 0.01 within 3A
Uanis(F1B) = Uanis(F1A)
3. Rigid body (RIGU) restrains
 Cl1A, Cl2A, C35A, Cl1B, Cl2B, C35B
 with sigma for 1-2 distances of 0.004 and sigma for 1-3 distances of 0.004
4. Others
 Sof(S1B)=Sof(F1B)=Sof(F2B)=Sof(F3B)=Sof(O1B)=Sof(O2B)=Sof(C34B)=1-FVAR(1)
 Sof(S1A)=Sof(F1A)=Sof(F2A)=Sof(F3A)=Sof(O1A)=Sof(O2A)=Sof(C34A)=FVAR(1)
 Sof(Cl1B)=Sof(Cl2B)=Sof(C35B)=Sof(H35C)=Sof(H35D)=1-FVAR(2)
 Sof(Cl1A)=Sof(Cl2A)=Sof(C35A)=Sof(H35A)=Sof(H35B)=FVAR(2)
5.a Ternary CH refined with riding coordinates:
 C2(H2), C9(H9), C12(H12), C18(H18), C24(H24), C32(H32)
5.b Secondary CH2 refined with riding coordinates:
 C35A(H35A,H35B), C35B(H35C,H35D), C13(H13A,H13B), C14(H14A,H14B), C15(H15A,
 H15B), C16(H16A,H16B), C17(H17A,H17B), C19(H19A,H19B), C20(H20A,H20B),
 C21(H21A,H21B), C22(H22A,H22B), C23(H23A,H23B)
5.c Idealised Me refined as rotating group:
 C3(H3A,H3B,H3C), C4(H4A,H4B,H4C), C6(H6A,H6B,H6C), C8(H8A,H8B,H8C), C10(H10A,
 H10B,H10C), C11(H11A,H11B,H11C), C25(H25A,H25B,H25C), C26(H26A,H26B,H26C),
 C28(H28A,H28B,H28C), C30(H30A,H30B,H30C), C31(H31A,H31B,H31C), C33(H33A,H33B,
 H33C)
;
_olex2_submission_special_instructions 'No special instructions were received'
_oxdiff_exptl_absorpt_empirical_details
;
Empirical correction (ABSPACK) includes:
- Absorption correction using spherical harmonics
- Frame scaling
;
_oxdiff_exptl_absorpt_empirical_full_max 1.596
_oxdiff_exptl_absorpt_empirical_full_min 0.811

loop_
_space_group_symop_operation_xyz
'x, y, z'
'-x, y+1/2, -z+1/2'
'-x, -y, -z'
'x, -y-1/2, z-1/2'

loop_
_atom_site_label
_atom_site_type_symbol
_atom_site_fract_x
_atom_site_fract_y
_atom_site_fract_z
_atom_site_U_iso_or_equiv
_atom_site_adp_type
_atom_site_occupancy
_atom_site_site_symmetry_order
_atom_site_calc_flag
_atom_site_refinement_flags_posn
_atom_site_refinement_flags_adp
_atom_site_refinement_flags_occupancy
_atom_site_disorder_assembly
_atom_site_disorder_group
Cl1A Cl 0.20309(5) 0.10385(7) 0.68374(9) 0.0909(4) Uani 0.9693(18) 1 d . U P A 1
Cl2A Cl 0.24643(8) 0.14649(6) 0.53343(7) 0.0944(4) Uani 0.9693(18) 1 d . U P A 1
C35A C 0.27729(18) 0.1034(2) 0.6235(2) 0.0591(8) Uani 0.9693(18) 1 d . U P A 1
H35A H 0.320687 0.140022 0.646008 0.071 Uiso 0.9693(18) 1 calc R U P A 1
H35B H 0.295810 0.041147 0.618622 0.071 Uiso 0.9693(18) 1 calc R U P A 1
Cl1B Cl 0.1627(12) 0.2150(14) 0.5173(11) 0.043(5) Uani 0.0307(18) 1 d . U P A 2
Cl2B Cl 0.2634(13) 0.1258(14) 0.3950(13) 0.047(5) Uani 0.0307(18) 1 d . U P A 2
C35B C 0.229(5) 0.109(5) 0.478(4) 0.038(6) Uani 0.0307(18) 1 d . U P A 2
H35C H 0.273334 0.098488 0.515822 0.045 Uiso 0.0307(18) 1 calc R U P A 2
H35D H 0.197804 0.054232 0.474750 0.045 Uiso 0.0307(18) 1 calc R U P A 2
S1A S 0.49076(4) 0.66322(4) 0.72617(4) 0.0307(2) Uani 0.786(2) 1 d . . P B 1
S1B S 0.46937(11) 0.62710(14) 0.76776(11) 0.0188(7) Uani 0.214(2) 1 d . . P B 2
F1A F 0.36208(11) 0.58837(18) 0.66000(12) 0.0487(5) Uani 0.786(2) 1 d . . P B 1
F1B F 0.3721(5) 0.6361(7) 0.6461(5) 0.0487(5) Uani 0.214(2) 1 d . . P B 2
F2A F 0.40792(15) 0.52284(18) 0.76368(15) 0.0482(6) Uani 0.786(2) 1 d . . P B 1
F2B F 0.4856(12) 0.6861(17) 0.6323(11) 0.078(6) Uani 0.214(2) 1 d . . P B 2
F3A F 0.46432(16) 0.50283(19) 0.66268(19) 0.0503(7) Uani 0.786(2) 1 d . . P B 1
F3B F 0.4649(9) 0.5406(9) 0.6393(6) 0.070(4) Uani 0.214(2) 1 d . . P B 2
O1A O 0.4468(4) 0.7176(6) 0.7718(3) 0.0409(11) Uani 0.786(2) 1 d . . P B 1
O1B O 0.4363(19) 0.716(2) 0.7910(12) 0.040(4) Uani 0.214(2) 1 d . . P B 2
O2A O 0.5022(4) 0.7016(4) 0.6536(3) 0.0499(11) Uani 0.786(2) 1 d . . P B 1
O2B O 0.4236(5) 0.5527(8) 0.7920(5) 0.036(2) Uani 0.214(2) 1 d . . P B 2
O3 O 0.55813(10) 0.62061(11) 0.76882(12) 0.0445(4) Uani 1 1 d . . . . .
C34A C 0.42784(16) 0.5651(2) 0.70234(16) 0.0326(6) Uani 0.786(2) 1 d . . P B 1
C34B C 0.4483(5) 0.6198(8) 0.6659(6) 0.032(2) Uani 0.214(2) 1 d . . P B 2
P1 P 0.22607(3) 0.62875(3) 0.47268(3) 0.02238(12) Uani 1 1 d . . . . .
P2 P 0.16099(3) 0.51960(3) 0.51870(3) 0.01997(12) Uani 1 1 d . . . . .
P3 P 0.17304(3) 0.73424(3) 0.53540(3) 0.02028(12) Uani 1 1 d . . . . .
N1 N 0.23676(11) 0.41244(12) 0.63705(9) 0.0281(4) Uani 1 1 d . . . . .
N2 N 0.30191(9) 0.40751(11) 0.53881(9) 0.0239(3) Uani 1 1 d . . . . .
N3 N 0.25991(9) 0.82007(11) 0.65985(9) 0.0234(3) Uani 1 1 d . . . . .
N4 N 0.32085(9) 0.83438(11) 0.55974(9) 0.0236(3) Uani 1 1 d . . . . .
C1 C 0.23720(11) 0.44208(12) 0.56478(10) 0.0230(4) Uani 1 1 d . . . . .
C2 C 0.17254(15) 0.43352(16) 0.68404(12) 0.0359(5) Uani 1 1 d . . . . .
H2 H 0.138840 0.477946 0.654965 0.043 Uiso 1 1 calc R U . . .
C3 C 0.2014(2) 0.4807(2) 0.75709(18) 0.0604(8) Uani 1 1 d . . . . .
H3A H 0.158086 0.507937 0.778537 0.091 Uiso 1 1 calc R U . . .
H3B H 0.238155 0.527491 0.747417 0.091 Uiso 1 1 calc R U . . .
H3C H 0.226242 0.436681 0.791881 0.091 Uiso 1 1 calc R U . . .
C4 C 0.12214(19) 0.3509(2) 0.69404(18) 0.0543(7) Uani 1 1 d . . . . .
H4A H 0.152818 0.304191 0.721191 0.082 Uiso 1 1 calc R U . . .
H4B H 0.101771 0.327802 0.645332 0.082 Uiso 1 1 calc R U . . .
H4C H 0.079747 0.368001 0.721979 0.082 Uiso 1 1 calc R U . . .
C5 C 0.30269(14) 0.35982(15) 0.65719(12) 0.0330(5) Uani 1 1 d . . . . .
C6 C 0.32279(18) 0.31771(19) 0.73430(14) 0.0485(6) Uani 1 1 d . . . . .
H6A H 0.364595 0.274600 0.732319 0.073 Uiso 1 1 calc R U . . .
H6B H 0.277868 0.286727 0.749444 0.073 Uiso 1 1 calc R U . . .
H6C H 0.338715 0.365005 0.770216 0.073 Uiso 1 1 calc R U . . .
C7 C 0.34330(13) 0.35637(14) 0.59595(12) 0.0309(4) Uani 1 1 d . . . . .
C8 C 0.41819(14) 0.30788(18) 0.58851(15) 0.0413(5) Uani 1 1 d . . . . .
H8A H 0.412790 0.270902 0.543594 0.062 Uiso 1 1 calc R U . . .
H8B H 0.431048 0.269434 0.631867 0.062 Uiso 1 1 calc R U . . .
H8C H 0.458954 0.352065 0.585259 0.062 Uiso 1 1 calc R U . . .
C9 C 0.32406(11) 0.42608(14) 0.46172(11) 0.0268(4) Uani 1 1 d . . . . .
H9 H 0.284816 0.468555 0.437832 0.032 Uiso 1 1 calc R U . . .
C10 C 0.40187(12) 0.47523(18) 0.46425(15) 0.0395(5) Uani 1 1 d . . . . .
H10A H 0.402540 0.525983 0.498662 0.059 Uiso 1 1 calc R U . . .
H10B H 0.409113 0.497306 0.414631 0.059 Uiso 1 1 calc R U . . .
H10C H 0.443183 0.433482 0.481042 0.059 Uiso 1 1 calc R U . . .
C11 C 0.31939(14) 0.34034(17) 0.41285(13) 0.0364(5) Uani 1 1 d . . . . .
H11A H 0.358691 0.297546 0.432664 0.055 Uiso 1 1 calc R U . . .
H11B H 0.327729 0.356417 0.361998 0.055 Uiso 1 1 calc R U . . .
H11C H 0.268794 0.312905 0.413033 0.055 Uiso 1 1 calc R U . . .
C12 C 0.12508(10) 0.44425(13) 0.43696(10) 0.0221(4) Uani 1 1 d . . . . .
H12 H 0.167511 0.435050 0.405232 0.026 Uiso 1 1 calc R U . . .
C13 C 0.05728(11) 0.49214(14) 0.39001(11) 0.0262(4) Uani 1 1 d . . . . .
H13A H 0.015463 0.503219 0.421257 0.031 Uiso 1 1 calc R U . . .
H13B H 0.074634 0.550869 0.372487 0.031 Uiso 1 1 calc R U . . .
C14 C 0.02698(12) 0.43304(16) 0.32205(12) 0.0316(4) Uani 1 1 d . . . . .
H14A H -0.017020 0.463388 0.293859 0.038 Uiso 1 1 calc R U . . .
H14B H 0.067665 0.426077 0.288812 0.038 Uiso 1 1 calc R U . . .
C15 C 0.00184(14) 0.33888(17) 0.34726(13) 0.0377(5) Uani 1 1 d . . . . .
H15A H -0.042806 0.345470 0.375687 0.045 Uiso 1 1 calc R U . . .
H15B H -0.013946 0.301613 0.303081 0.045 Uiso 1 1 calc R U . . .
C16 C 0.06750(15) 0.29084(16) 0.39614(13) 0.0381(5) Uani 1 1 d . . . . .
H16A H 0.109578 0.277104 0.365841 0.046 Uiso 1 1 calc R U . . .
H16B H 0.048448 0.233377 0.414541 0.046 Uiso 1 1 calc R U . . .
C17 C 0.09857(14) 0.35086(14) 0.46348(12) 0.0319(4) Uani 1 1 d . . . . .
H17A H 0.057948 0.359370 0.496568 0.038 Uiso 1 1 calc R U . . .
H17B H 0.142143 0.320220 0.492110 0.038 Uiso 1 1 calc R U . . .
C18 C 0.13720(11) 0.82330(12) 0.46418(10) 0.0222(4) Uani 1 1 d . . . . .
H18 H 0.176825 0.832588 0.429325 0.027 Uiso 1 1 calc R U . . .
C19 C 0.06270(11) 0.78641(14) 0.41941(11) 0.0256(4) Uani 1 1 d . . . . .
H19A H 0.073851 0.728521 0.396001 0.031 Uiso 1 1 calc R U . . .
H19B H 0.023400 0.775572 0.453542 0.031 Uiso 1 1 calc R U . . .
C20 C 0.03143(12) 0.85501(15) 0.35824(12) 0.0293(4) Uani 1 1 d . . . . .
H20A H 0.068700 0.860977 0.321376 0.035 Uiso 1 1 calc R U . . .
H20B H -0.017007 0.831940 0.332268 0.035 Uiso 1 1 calc R U . . .
C21 C 0.01713(13) 0.94874(16) 0.39168(12) 0.0356(5) Uani 1 1 d . . . . .
H21A H -0.025629 0.944506 0.422782 0.043 Uiso 1 1 calc R U . . .
H21B H 0.002158 0.991684 0.351053 0.043 Uiso 1 1 calc R U . . .
C22 C 0.08955(14) 0.98450(14) 0.43950(12) 0.0345(5) Uani 1 1 d . . . . .
H22A H 0.076990 1.041497 0.463529 0.041 Uiso 1 1 calc R U . . .
H22B H 0.129997 0.997141 0.407002 0.041 Uiso 1 1 calc R U . . .
C23 C 0.12011(12) 0.91537(13) 0.50018(11) 0.0276(4) Uani 1 1 d . . . . .
H23A H 0.081625 0.906836 0.535538 0.033 Uiso 1 1 calc R U . . .
H23B H 0.167422 0.938850 0.528033 0.033 Uiso 1 1 calc R U . . .
C24 C 0.33850(12) 0.82617(15) 0.47980(11) 0.0279(4) Uani 1 1 d . . . . .
H24 H 0.297257 0.787959 0.453729 0.033 Uiso 1 1 calc R U . . .
C25 C 0.41478(13) 0.77608(18) 0.47419(14) 0.0385(5) Uani 1 1 d . . . . .
H25A H 0.420829 0.764536 0.421995 0.058 Uiso 1 1 calc R U . . .
H25B H 0.414382 0.718932 0.500898 0.058 Uiso 1 1 calc R U . . .
H25C H 0.457397 0.813087 0.496111 0.058 Uiso 1 1 calc R U . . .
C26 C 0.33371(15) 0.91866(17) 0.44014(13) 0.0383(5) Uani 1 1 d . . . . .
H26A H 0.375259 0.957332 0.461917 0.057 Uiso 1 1 calc R U . . .
H26B H 0.284462 0.946890 0.446161 0.057 Uiso 1 1 calc R U . . .
H26C H 0.338395 0.910156 0.387287 0.057 Uiso 1 1 calc R U . . .
C27 C 0.36543(12) 0.87897(13) 0.61871(12) 0.0269(4) Uani 1 1 d . . . . .
C28 C 0.44282(13) 0.92324(17) 0.61402(14) 0.0372(5) Uani 1 1 d . . . . .
H28A H 0.453230 0.965879 0.654976 0.056 Uiso 1 1 calc R U . . .
H28B H 0.442214 0.955169 0.566761 0.056 Uiso 1 1 calc R U . . .
H28C H 0.482777 0.877143 0.617308 0.056 Uiso 1 1 calc R U . . .
C29 C 0.32658(12) 0.87101(12) 0.68110(11) 0.0250(4) Uani 1 1 d . . . . .
C30 C 0.34985(13) 0.90828(14) 0.75873(12) 0.0319(4) Uani 1 1 d . . . . .
H30A H 0.374721 0.860908 0.790124 0.048 Uiso 1 1 calc R U . . .
H30B H 0.304300 0.929405 0.780169 0.048 Uiso 1 1 calc R U . . .
H30C H 0.385446 0.958401 0.755645 0.048 Uiso 1 1 calc R U . . .
C31 C 0.14609(14) 0.86227(17) 0.72768(14) 0.0379(5) Uani 1 1 d . . . . .
H31A H 0.174458 0.909679 0.756212 0.057 Uiso 1 1 calc R U . . .
H31B H 0.107226 0.837403 0.756712 0.057 Uiso 1 1 calc R U . . .
H31C H 0.121228 0.887431 0.681336 0.057 Uiso 1 1 calc R U . . .
C32 C 0.20179(12) 0.78713(15) 0.70999(11) 0.0292(4) Uani 1 1 d . . . . .
H32 H 0.170084 0.740940 0.680853 0.035 Uiso 1 1 calc R U . . .
C33 C 0.24090(14) 0.73792(16) 0.77940(13) 0.0366(5) Uani 1 1 d . . . . .
H33A H 0.282326 0.699963 0.765006 0.055 Uiso 1 1 calc R U . . .
H33B H 0.203226 0.700486 0.801008 0.055 Uiso 1 1 calc R U . . .
H33C H 0.261835 0.782271 0.815984 0.055 Uiso 1 1 calc R U . . .
C36 C 0.25634(11) 0.79870(12) 0.58521(10) 0.0225(4) Uani 1 1 d . . . . .

loop_
_atom_site_aniso_label
_atom_site_aniso_U_11
_atom_site_aniso_U_22
_atom_site_aniso_U_33
_atom_site_aniso_U_23
_atom_site_aniso_U_13
_atom_site_aniso_U_12
Cl1A 0.0543(5) 0.0521(5) 0.1695(12) 0.0019(6) 0.0273(6) -0.0040(4)
Cl2A 0.1258(9) 0.0434(4) 0.0992(8) 0.0131(4) -0.0555(7) -0.0197(5)
C35A 0.0451(15) 0.0361(14) 0.091(2) 0.0066(15) -0.0157(15) 0.0045(12)
Cl1B 0.045(9) 0.039(9) 0.045(9) -0.003(7) -0.001(7) -0.007(7)
Cl2B 0.047(9) 0.043(9) 0.050(10) -0.001(7) 0.001(7) -0.003(7)
C35B 0.037(10) 0.034(10) 0.041(10) 0.001(8) 0.002(9) -0.004(9)
S1A 0.0283(3) 0.0229(3) 0.0389(4) -0.0028(3) -0.0053(3) 0.0020(2)
S1B 0.0174(10) 0.0218(11) 0.0148(11) -0.0019(8) -0.0086(7) 0.0038(7)
F1A 0.0279(8) 0.0662(15) 0.0483(11) -0.0107(11) -0.0126(7) -0.0041(10)
F1B 0.0279(8) 0.0662(15) 0.0483(11) -0.0107(11) -0.0126(7) -0.0041(10)
F2A 0.0446(13) 0.0513(14) 0.0487(14) 0.0039(10) 0.0049(11) -0.0129(10)
F2B 0.057(10) 0.122(16) 0.057(10) 0.060(10) 0.014(7) 0.006(8)
F3A 0.0395(11) 0.0448(15) 0.067(2) -0.0313(12) 0.0064(12) -0.0043(11)
F3B 0.097(8) 0.077(9) 0.035(5) -0.030(5) 0.005(5) 0.040(7)
O1A 0.045(2) 0.0373(15) 0.039(3) -0.016(2) -0.001(2) 0.0148(16)
O1B 0.051(8) 0.047(6) 0.024(8) -0.016(6) 0.014(5) 0.015(5)
O2A 0.046(2) 0.0464(16) 0.057(3) 0.0188(17) 0.0046(18) 0.0002(15)
O2B 0.027(4) 0.052(6) 0.027(4) 0.013(4) 0.000(3) -0.005(4)
O3 0.0300(8) 0.0306(8) 0.0677(12) -0.0050(8) -0.0192(8) 0.0025(6)
C34A 0.0280(13) 0.0363(15) 0.0333(14) -0.0080(12) 0.0018(11) -0.0033(11)
C34B 0.017(4) 0.049(6) 0.029(5) -0.009(4) -0.002(3) 0.002(4)
P1 0.0232(2) 0.0188(2) 0.0251(2) -0.00044(16) 0.00249(17) 0.00014(16)
P2 0.0194(2) 0.0183(2) 0.0216(2) 0.00018(16) -0.00085(16) 0.00123(15)
P3 0.0212(2) 0.0185(2) 0.0206(2) -0.00059(16) -0.00030(16) 0.00004(16)
N1 0.0369(9) 0.0229(8) 0.0237(8) 0.0015(6) -0.0002(7) 0.0076(7)
N2 0.0238(7) 0.0221(8) 0.0245(8) -0.0009(6) -0.0032(6) 0.0052(6)
N3 0.0269(8) 0.0206(7) 0.0219(7) -0.0019(6) -0.0012(6) 0.0008(6)
N4 0.0237(7) 0.0210(7) 0.0254(8) -0.0020(6) -0.0006(6) -0.0029(6)
C1 0.0266(9) 0.0186(8) 0.0227(8) 0.0003(7) -0.0017(7) 0.0025(7)
C2 0.0483(13) 0.0327(11) 0.0279(10) 0.0046(8) 0.0100(9) 0.0106(9)
C3 0.0666(19) 0.066(2) 0.0493(16) -0.0224(14) 0.0108(14) 0.0105(15)
C4 0.0603(17) 0.0486(15) 0.0577(17) 0.0061(13) 0.0227(14) 0.0075(13)
C5 0.0439(12) 0.0253(10) 0.0275(10) 0.0012(8) -0.0063(9) 0.0127(9)
C6 0.0659(17) 0.0450(14) 0.0326(12) 0.0062(10) -0.0043(11) 0.0252(13)
C7 0.0328(10) 0.0252(9) 0.0321(10) -0.0018(8) -0.0082(8) 0.0102(8)
C8 0.0390(12) 0.0380(12) 0.0446(13) -0.0029(10) -0.0069(10) 0.0190(10)
C9 0.0217(9) 0.0296(10) 0.0290(10) -0.0002(8) 0.0018(7) 0.0025(7)
C10 0.0232(10) 0.0455(13) 0.0488(13) 0.0049(10) -0.0004(9) -0.0030(9)
C11 0.0354(11) 0.0380(12) 0.0361(11) -0.0078(9) 0.0059(9) 0.0064(9)
C12 0.0210(8) 0.0207(8) 0.0239(8) -0.0026(7) -0.0005(7) -0.0007(7)
C13 0.0207(8) 0.0307(10) 0.0259(9) -0.0043(8) -0.0030(7) 0.0000(7)
C14 0.0273(9) 0.0384(11) 0.0275(10) -0.0054(8) -0.0045(8) -0.0012(8)
C15 0.0359(11) 0.0454(13) 0.0309(11) -0.0095(9) 0.0000(9) -0.0176(10)
C16 0.0517(13) 0.0270(10) 0.0351(11) -0.0055(9) 0.0025(10) -0.0119(9)
C17 0.0412(11) 0.0238(9) 0.0296(10) -0.0009(8) -0.0015(8) -0.0069(8)
C18 0.0232(8) 0.0194(8) 0.0237(8) 0.0001(7) 0.0015(7) 0.0031(7)
C19 0.0233(9) 0.0259(9) 0.0267(9) 0.0027(7) -0.0017(7) 0.0028(7)
C20 0.0261(9) 0.0346(10) 0.0263(9) 0.0056(8) -0.0014(7) 0.0067(8)
C21 0.0391(11) 0.0365(12) 0.0311(10) 0.0080(9) 0.0033(9) 0.0163(9)
C22 0.0512(13) 0.0239(10) 0.0293(10) 0.0045(8) 0.0082(9) 0.0123(9)
C23 0.0352(10) 0.0217(9) 0.0256(9) 0.0000(7) 0.0020(8) 0.0057(8)
C24 0.0267(9) 0.0305(10) 0.0265(9) -0.0009(8) 0.0033(7) -0.0034(8)
C25 0.0290(10) 0.0475(13) 0.0396(12) -0.0056(10) 0.0063(9) 0.0014(9)
C26 0.0429(12) 0.0368(12) 0.0351(11) 0.0058(9) 0.0033(9) -0.0103(10)
C27 0.0266(9) 0.0226(9) 0.0301(10) -0.0028(7) -0.0036(8) -0.0018(7)
C28 0.0324(11) 0.0359(11) 0.0420(12) -0.0050(9) -0.0023(9) -0.0104(9)
C29 0.0297(10) 0.0181(8) 0.0255(9) -0.0037(7) -0.0047(7) 0.0009(7)
C30 0.0389(11) 0.0259(10) 0.0285(10) -0.0061(8) -0.0074(8) -0.0015(8)
C31 0.0355(11) 0.0395(12) 0.0393(12) -0.0017(9) 0.0072(9) 0.0077(9)
C32 0.0319(10) 0.0302(10) 0.0257(9) -0.0014(8) 0.0042(8) 0.0013(8)
C33 0.0447(12) 0.0353(11) 0.0302(11) 0.0018(9) 0.0057(9) -0.0003(9)
C36 0.0251(9) 0.0200(8) 0.0216(8) -0.0011(7) -0.0006(7) 0.0015(7)

loop_
_atom_type_symbol
_atom_type_description
_atom_type_scat_dispersion_real
_atom_type_scat_dispersion_imag
_atom_type_scat_source
C C 0.0181 0.0091 'International Tables Vol C Tables 4.2.6.8 and 6.1.1.4'
H H 0.0000 0.0000 'International Tables Vol C Tables 4.2.6.8 and 6.1.1.4'
Cl Cl 0.3639 0.7018 'International Tables Vol C Tables 4.2.6.8 and 6.1.1.4'
F F 0.0727 0.0534 'International Tables Vol C Tables 4.2.6.8 and 6.1.1.4'
N N 0.0311 0.0180 'International Tables Vol C Tables 4.2.6.8 and 6.1.1.4'
O O 0.0492 0.0322 'International Tables Vol C Tables 4.2.6.8 and 6.1.1.4'
P P 0.2955 0.4335 'International Tables Vol C Tables 4.2.6.8 and 6.1.1.4'
S S 0.3331 0.5567 'International Tables Vol C Tables 4.2.6.8 and 6.1.1.4'

loop_
_exptl_crystal_face_index_h
_exptl_crystal_face_index_k
_exptl_crystal_face_index_l
_exptl_crystal_face_perp_dist
0 -1 -1 0.0396
5 -4 0 0.0650
5 -1 1 0.0728
2 5 2 0.0819
-1 1 0 0.0909
-5 1 -1 0.0930
-3 1 5 0.0702
-5 -1 2 0.0828
2 -2 -5 0.0607
5 2 -1 0.0781
-2 -3 -5 0.0590
-2 5 -4 0.0684
-5 1 -4 0.0726
3 5 -1 0.0767
1 2 -5 0.0595
5 4 -1 0.0733
0 -5 4 0.0808
-2 -3 5 0.0774
2 -5 3 0.0706

loop_
_geom_angle_atom_site_label_1
_geom_angle_atom_site_label_2
_geom_angle_atom_site_label_3
_geom_angle
_geom_angle_site_symmetry_1
_geom_angle_site_symmetry_3
_geom_angle_publ_flag
Cl1A C35A H35A 109.0 . . ?
Cl1A C35A H35B 109.0 . . ?
Cl2A C35A Cl1A 112.83(17) . . ?
Cl2A C35A H35A 109.0 . . ?
Cl2A C35A H35B 109.0 . . ?
H35A C35A H35B 107.8 . . ?
Cl1B C35B H35C 108.1 . . ?
Cl1B C35B H35D 108.1 . . ?
Cl2B C35B Cl1B 117(4) . . ?
Cl2B C35B H35C 108.1 . . ?
Cl2B C35B H35D 108.1 . . ?
H35C C35B H35D 107.3 . . ?
O1A S1A O2A 115.5(4) . . ?
O1A S1A O3 112.8(3) . . ?
O1A S1A C34A 103.4(4) . . ?
O2A S1A O3 117.0(3) . . ?
O2A S1A C34A 103.5(2) . . ?
O3 S1A C34A 101.98(12) . . ?
O1B S1B O3 117.6(13) . . ?
O1B S1B C34B 106.7(11) . . ?
O2B S1B O1B 109.5(12) . . ?
O2B S1B O3 122.0(4) . . ?
O2B S1B C34B 101.4(5) . . ?
O3 S1B C34B 95.8(3) . . ?
F1A C34A S1A 112.3(2) . . ?
F1A C34A F3A 107.0(2) . . ?
F2A C34A S1A 112.0(2) . . ?
F2A C34A F1A 107.6(3) . . ?
F2A C34A F3A 107.1(3) . . ?
F3A C34A S1A 110.6(2) . . ?
F1B C34B S1B 109.7(7) . . ?
F2B C34B S1B 110.5(10) . . ?
F2B C34B F1B 105.0(13) . . ?
F3B C34B S1B 112.9(9) . . ?
F3B C34B F1B 108.1(10) . . ?
F3B C34B F2B 110.4(15) . . ?
P2 P1 P3 93.65(2) . . ?
C1 P2 P1 104.17(6) . . ?
C1 P2 C12 98.29(8) . . ?
C12 P2 P1 106.28(6) . . ?
C18 P3 P1 105.79(6) . . ?
C36 P3 P1 104.96(6) . . ?
C36 P3 C18 98.80(8) . . ?
C1 N1 C2 123.09(17) . . ?
C1 N1 C5 109.46(17) . . ?
C5 N1 C2 127.42(18) . . ?
C1 N2 C7 109.12(17) . . ?
C1 N2 C9 123.43(15) . . ?
C7 N2 C9 127.41(17) . . ?
C29 N3 C32 126.91(16) . . ?
C36 N3 C29 109.77(16) . . ?
C36 N3 C32 123.22(16) . . ?
C27 N4 C24 127.08(17) . . ?
C36 N4 C24 123.33(16) . . ?
C36 N4 C27 109.58(16) . . ?
N1 C1 P2 122.45(14) . . ?
N2 C1 P2 130.40(14) . . ?
N2 C1 N1 107.10(16) . . ?
N1 C2 H2 105.9 . . ?
N1 C2 C3 112.5(2) . . ?
N1 C2 C4 111.9(2) . . ?
C3 C2 H2 105.9 . . ?
C3 C2 C4 113.9(2) . . ?
C4 C2 H2 105.9 . . ?
C2 C3 H3A 109.5 . . ?
C2 C3 H3B 109.5 . . ?
C2 C3 H3C 109.5 . . ?
H3A C3 H3B 109.5 . . ?
H3A C3 H3C 109.5 . . ?
H3B C3 H3C 109.5 . . ?
C2 C4 H4A 109.5 . . ?
C2 C4 H4B 109.5 . . ?
C2 C4 H4C 109.5 . . ?
H4A C4 H4B 109.5 . . ?
H4A C4 H4C 109.5 . . ?
H4B C4 H4C 109.5 . . ?
N1 C5 C6 124.2(2) . . ?
C7 C5 N1 107.01(18) . . ?
C7 C5 C6 128.8(2) . . ?
C5 C6 H6A 109.5 . . ?
C5 C6 H6B 109.5 . . ?
C5 C6 H6C 109.5 . . ?
H6A C6 H6B 109.5 . . ?
H6A C6 H6C 109.5 . . ?
H6B C6 H6C 109.5 . . ?
N2 C7 C8 124.7(2) . . ?
C5 C7 N2 107.29(18) . . ?
C5 C7 C8 128.0(2) . . ?
C7 C8 H8A 109.5 . . ?
C7 C8 H8B 109.5 . . ?
C7 C8 H8C 109.5 . . ?
H8A C8 H8B 109.5 . . ?
H8A C8 H8C 109.5 . . ?
H8B C8 H8C 109.5 . . ?
N2 C9 H9 106.3 . . ?
N2 C9 C10 111.88(17) . . ?
N2 C9 C11 111.97(17) . . ?
C10 C9 H9 106.3 . . ?
C10 C9 C11 113.46(18) . . ?
C11 C9 H9 106.3 . . ?
C9 C10 H10A 109.5 . . ?
C9 C10 H10B 109.5 . . ?
C9 C10 H10C 109.5 . . ?
H10A C10 H10B 109.5 . . ?
H10A C10 H10C 109.5 . . ?
H10B C10 H10C 109.5 . . ?
C9 C11 H11A 109.5 . . ?
C9 C11 H11B 109.5 . . ?
C9 C11 H11C 109.5 . . ?
H11A C11 H11B 109.5 . . ?
H11A C11 H11C 109.5 . . ?
H11B C11 H11C 109.5 . . ?
P2 C12 H12 108.8 . . ?
C13 C12 P2 108.94(13) . . ?
C13 C12 H12 108.8 . . ?
C17 C12 P2 111.62(13) . . ?
C17 C12 H12 108.8 . . ?
C17 C12 C13 109.84(16) . . ?
C12 C13 H13A 109.6 . . ?
C12 C13 H13B 109.6 . . ?
H13A C13 H13B 108.1 . . ?
C14 C13 C12 110.46(16) . . ?
C14 C13 H13A 109.6 . . ?
C14 C13 H13B 109.6 . . ?
C13 C14 H14A 109.4 . . ?
C13 C14 H14B 109.4 . . ?
H14A C14 H14B 108.0 . . ?
C15 C14 C13 111.07(18) . . ?
C15 C14 H14A 109.4 . . ?
C15 C14 H14B 109.4 . . ?
C14 C15 H15A 109.3 . . ?
C14 C15 H15B 109.3 . . ?
H15A C15 H15B 108.0 . . ?
C16 C15 C14 111.46(18) . . ?
C16 C15 H15A 109.3 . . ?
C16 C15 H15B 109.3 . . ?
C15 C16 H16A 109.4 . . ?
C15 C16 H16B 109.4 . . ?
C15 C16 C17 111.04(19) . . ?
H16A C16 H16B 108.0 . . ?
C17 C16 H16A 109.4 . . ?
C17 C16 H16B 109.4 . . ?
C12 C17 C16 111.05(17) . . ?
C12 C17 H17A 109.4 . . ?
C12 C17 H17B 109.4 . . ?
C16 C17 H17A 109.4 . . ?
C16 C17 H17B 109.4 . . ?
H17A C17 H17B 108.0 . . ?
P3 C18 H18 108.8 . . ?
C19 C18 P3 107.73(13) . . ?
C19 C18 H18 108.8 . . ?
C23 C18 P3 112.98(13) . . ?
C23 C18 H18 108.8 . . ?
C23 C18 C19 109.69(16) . . ?
C18 C19 H19A 109.6 . . ?
C18 C19 H19B 109.6 . . ?
H19A C19 H19B 108.1 . . ?
C20 C19 C18 110.50(16) . . ?
C20 C19 H19A 109.6 . . ?
C20 C19 H19B 109.6 . . ?
C19 C20 H20A 109.3 . . ?
C19 C20 H20B 109.3 . . ?
H20A C20 H20B 108.0 . . ?
C21 C20 C19 111.64(17) . . ?
C21 C20 H20A 109.3 . . ?
C21 C20 H20B 109.3 . . ?
C20 C21 H21A 109.3 . . ?
C20 C21 H21B 109.3 . . ?
C20 C21 C22 111.59(17) . . ?
H21A C21 H21B 108.0 . . ?
C22 C21 H21A 109.3 . . ?
C22 C21 H21B 109.3 . . ?
C21 C22 H22A 109.3 . . ?
C21 C22 H22B 109.3 . . ?
C21 C22 C23 111.55(18) . . ?
H22A C22 H22B 108.0 . . ?
C23 C22 H22A 109.3 . . ?
C23 C22 H22B 109.3 . . ?
C18 C23 H23A 109.5 . . ?
C18 C23 H23B 109.5 . . ?
C22 C23 C18 110.54(16) . . ?
C22 C23 H23A 109.5 . . ?
C22 C23 H23B 109.5 . . ?
H23A C23 H23B 108.1 . . ?
N4 C24 H24 106.5 . . ?
N4 C24 C25 111.66(17) . . ?
N4 C24 C26 111.39(18) . . ?
C25 C24 H24 106.5 . . ?
C25 C24 C26 113.64(19) . . ?
C26 C24 H24 106.5 . . ?
C24 C25 H25A 109.5 . . ?
C24 C25 H25B 109.5 . . ?
C24 C25 H25C 109.5 . . ?
H25A C25 H25B 109.5 . . ?
H25A C25 H25C 109.5 . . ?
H25B C25 H25C 109.5 . . ?
C24 C26 H26A 109.5 . . ?
C24 C26 H26B 109.5 . . ?
C24 C26 H26C 109.5 . . ?
H26A C26 H26B 109.5 . . ?
H26A C26 H26C 109.5 . . ?
H26B C26 H26C 109.5 . . ?
N4 C27 C28 125.74(19) . . ?
C29 C27 N4 107.09(17) . . ?
C29 C27 C28 127.12(19) . . ?
C27 C28 H28A 109.5 . . ?
C27 C28 H28B 109.5 . . ?
C27 C28 H28C 109.5 . . ?
H28A C28 H28B 109.5 . . ?
H28A C28 H28C 109.5 . . ?
H28B C28 H28C 109.5 . . ?
N3 C29 C30 125.28(19) . . ?
C27 C29 N3 106.84(16) . . ?
C27 C29 C30 127.87(19) . . ?
C29 C30 H30A 109.5 . . ?
C29 C30 H30B 109.5 . . ?
C29 C30 H30C 109.5 . . ?
H30A C30 H30B 109.5 . . ?
H30A C30 H30C 109.5 . . ?
H30B C30 H30C 109.5 . . ?
H31A C31 H31B 109.5 . . ?
H31A C31 H31C 109.5 . . ?
H31B C31 H31C 109.5 . . ?
C32 C31 H31A 109.5 . . ?
C32 C31 H31B 109.5 . . ?
C32 C31 H31C 109.5 . . ?
N3 C32 C31 111.92(18) . . ?
N3 C32 H32 106.1 . . ?
N3 C32 C33 111.69(17) . . ?
C31 C32 H32 106.1 . . ?
C31 C32 C33 114.15(18) . . ?
C33 C32 H32 106.1 . . ?
C32 C33 H33A 109.5 . . ?
C32 C33 H33B 109.5 . . ?
C32 C33 H33C 109.5 . . ?
H33A C33 H33B 109.5 . . ?
H33A C33 H33C 109.5 . . ?
H33B C33 H33C 109.5 . . ?
N3 C36 P3 122.21(14) . . ?
N4 C36 P3 131.08(14) . . ?
N4 C36 N3 106.69(16) . . ?

loop_
_geom_bond_atom_site_label_1
_geom_bond_atom_site_label_2
_geom_bond_distance
_geom_bond_site_symmetry_2
_geom_bond_publ_flag
Cl1A C35A 1.755(4) . ?
Cl2A C35A 1.749(4) . ?
C35A H35A 0.9700 . ?
C35A H35B 0.9700 . ?
Cl1B C35B 2.08(8) . ?
Cl2B C35B 1.67(8) . ?
C35B H35C 0.9700 . ?
C35B H35D 0.9700 . ?
S1A O1A 1.413(6) . ?
S1A O2A 1.440(7) . ?
S1A O3 1.4564(17) . ?
S1A C34A 1.819(3) . ?
S1B O1B 1.49(3) . ?
S1B O2B 1.435(10) . ?
S1B O3 1.531(3) . ?
S1B C34B 1.812(10) . ?
F1A C34A 1.336(3) . ?
F1B C34B 1.344(12) . ?
F2A C34A 1.330(4) . ?
F2B C34B 1.34(2) . ?
F3A C34A 1.347(4) . ?
F3B C34B 1.292(16) . ?
P1 P2 2.1591(6) . ?
P1 P3 2.1606(6) . ?
P2 C1 1.8561(19) . ?
P2 C12 1.8738(18) . ?
P3 C18 1.8725(19) . ?
P3 C36 1.8595(19) . ?
N1 C1 1.357(2) . ?
N1 C2 1.489(3) . ?
N1 C5 1.386(3) . ?
N2 C1 1.350(2) . ?
N2 C7 1.394(2) . ?
N2 C9 1.487(3) . ?
N3 C29 1.387(2) . ?
N3 C32 1.491(3) . ?
N3 C36 1.358(2) . ?
N4 C24 1.490(2) . ?
N4 C27 1.393(2) . ?
N4 C36 1.350(2) . ?
C2 H2 0.9800 . ?
C2 C3 1.506(4) . ?
C2 C4 1.508(4) . ?
C3 H3A 0.9600 . ?
C3 H3B 0.9600 . ?
C3 H3C 0.9600 . ?
C4 H4A 0.9600 . ?
C4 H4B 0.9600 . ?
C4 H4C 0.9600 . ?
C5 C6 1.509(3) . ?
C5 C7 1.358(3) . ?
C6 H6A 0.9600 . ?
C6 H6B 0.9600 . ?
C6 H6C 0.9600 . ?
C7 C8 1.490(3) . ?
C8 H8A 0.9600 . ?
C8 H8B 0.9600 . ?
C8 H8C 0.9600 . ?
C9 H9 0.9800 . ?
C9 C10 1.517(3) . ?
C9 C11 1.520(3) . ?
C10 H10A 0.9600 . ?
C10 H10B 0.9600 . ?
C10 H10C 0.9600 . ?
C11 H11A 0.9600 . ?
C11 H11B 0.9600 . ?
C11 H11C 0.9600 . ?
C12 H12 0.9800 . ?
C12 C13 1.530(2) . ?
C12 C17 1.528(3) . ?
C13 H13A 0.9700 . ?
C13 H13B 0.9700 . ?
C13 C14 1.530(3) . ?
C14 H14A 0.9700 . ?
C14 H14B 0.9700 . ?
C14 C15 1.522(3) . ?
C15 H15A 0.9700 . ?
C15 H15B 0.9700 . ?
C15 C16 1.522(4) . ?
C16 H16A 0.9700 . ?
C16 H16B 0.9700 . ?
C16 C17 1.533(3) . ?
C17 H17A 0.9700 . ?
C17 H17B 0.9700 . ?
C18 H18 0.9800 . ?
C18 C19 1.534(3) . ?
C18 C23 1.530(3) . ?
C19 H19A 0.9700 . ?
C19 H19B 0.9700 . ?
C19 C20 1.533(3) . ?
C20 H20A 0.9700 . ?
C20 H20B 0.9700 . ?
C20 C21 1.522(3) . ?
C21 H21A 0.9700 . ?
C21 H21B 0.9700 . ?
C21 C22 1.525(3) . ?
C22 H22A 0.9700 . ?
C22 H22B 0.9700 . ?
C22 C23 1.529(3) . ?
C23 H23A 0.9700 . ?
C23 H23B 0.9700 . ?
C24 H24 0.9800 . ?
C24 C25 1.517(3) . ?
C24 C26 1.521(3) . ?
C25 H25A 0.9600 . ?
C25 H25B 0.9600 . ?
C25 H25C 0.9600 . ?
C26 H26A 0.9600 . ?
C26 H26B 0.9600 . ?
C26 H26C 0.9600 . ?
C27 C28 1.493(3) . ?
C27 C29 1.361(3) . ?
C28 H28A 0.9600 . ?
C28 H28B 0.9600 . ?
C28 H28C 0.9600 . ?
C29 C30 1.498(3) . ?
C30 H30A 0.9600 . ?
C30 H30B 0.9600 . ?
C30 H30C 0.9600 . ?
C31 H31A 0.9600 . ?
C31 H31B 0.9600 . ?
C31 H31C 0.9600 . ?
C31 C32 1.513(3) . ?
C32 H32 0.9800 . ?
C32 C33 1.521(3) . ?
C33 H33A 0.9600 . ?
C33 H33B 0.9600 . ?
C33 H33C 0.9600 . ?

loop_
_geom_torsion_atom_site_label_1
_geom_torsion_atom_site_label_2
_geom_torsion_atom_site_label_3
_geom_torsion_atom_site_label_4
_geom_torsion
_geom_torsion_site_symmetry_1
_geom_torsion_site_symmetry_2
_geom_torsion_site_symmetry_3
_geom_torsion_site_symmetry_4
_geom_torsion_publ_flag
O1A S1A C34A F1A 64.8(4) . . . . ?
O1A S1A C34A F2A -56.3(4) . . . . ?
O1A S1A C34A F3A -175.7(4) . . . . ?
O1B S1B C34B F1B -50.8(15) . . . . ?
O1B S1B C34B F2B 64.5(18) . . . . ?
O1B S1B C34B F3B -171.4(16) . . . . ?
O2A S1A C34A F1A -56.0(3) . . . . ?
O2A S1A C34A F2A -177.2(3) . . . . ?
O2A S1A C34A F3A 63.5(4) . . . . ?
O2B S1B C34B F1B 63.8(9) . . . . ?
O2B S1B C34B F2B 179.1(13) . . . . ?
O2B S1B C34B F3B -56.9(11) . . . . ?
O3 S1A C34A F1A -177.9(2) . . . . ?
O3 S1A C34A F2A 60.9(2) . . . . ?
O3 S1A C34A F3A -58.4(3) . . . . ?
O3 S1B C34B F1B -171.8(8) . . . . ?
O3 S1B C34B F2B -56.6(13) . . . . ?
O3 S1B C34B F3B 67.5(10) . . . . ?
P1 P2 C1 N1 129.36(15) . . . . ?
P1 P2 C1 N2 -47.90(19) . . . . ?
P1 P2 C12 C13 -74.87(13) . . . . ?
P1 P2 C12 C17 163.66(13) . . . . ?
P1 P3 C18 C19 75.88(13) . . . . ?
P1 P3 C18 C23 -162.79(13) . . . . ?
P1 P3 C36 N3 -132.58(14) . . . . ?
P1 P3 C36 N4 48.97(19) . . . . ?
P2 C12 C13 C14 179.32(14) . . . . ?
P2 C12 C17 C16 178.61(16) . . . . ?
P3 C18 C19 C20 -178.31(13) . . . . ?
P3 C18 C23 C22 -178.84(15) . . . . ?
N1 C5 C7 N2 0.3(2) . . . . ?
N1 C5 C7 C8 -179.6(2) . . . . ?
N4 C27 C29 N3 1.3(2) . . . . ?
N4 C27 C29 C30 -179.23(18) . . . . ?
C1 P2 C12 C13 177.66(13) . . . . ?
C1 P2 C12 C17 56.19(15) . . . . ?
C1 N1 C2 C3 -123.5(2) . . . . ?
C1 N1 C2 C4 106.8(2) . . . . ?
C1 N1 C5 C6 178.2(2) . . . . ?
C1 N1 C5 C7 -0.8(2) . . . . ?
C1 N2 C7 C5 0.3(2) . . . . ?
C1 N2 C7 C8 -179.8(2) . . . . ?
C1 N2 C9 C10 118.4(2) . . . . ?
C1 N2 C9 C11 -113.0(2) . . . . ?
C2 N1 C1 P2 4.6(3) . . . . ?
C2 N1 C1 N2 -177.59(18) . . . . ?
C2 N1 C5 C6 -3.3(4) . . . . ?
C2 N1 C5 C7 177.7(2) . . . . ?
C5 N1 C1 P2 -176.82(15) . . . . ?
C5 N1 C1 N2 1.0(2) . . . . ?
C5 N1 C2 C3 58.1(3) . . . . ?
C5 N1 C2 C4 -71.5(3) . . . . ?
C6 C5 C7 N2 -178.6(2) . . . . ?
C6 C5 C7 C8 1.5(4) . . . . ?
C7 N2 C1 P2 176.79(15) . . . . ?
C7 N2 C1 N1 -0.8(2) . . . . ?
C7 N2 C9 C10 -59.3(3) . . . . ?
C7 N2 C9 C11 69.4(2) . . . . ?
C9 N2 C1 P2 -1.2(3) . . . . ?
C9 N2 C1 N1 -178.83(17) . . . . ?
C9 N2 C7 C5 178.23(19) . . . . ?
C9 N2 C7 C8 -1.8(3) . . . . ?
C12 P2 C1 N1 -121.43(16) . . . . ?
C12 P2 C1 N2 61.31(19) . . . . ?
C12 C13 C14 C15 57.2(2) . . . . ?
C13 C12 C17 C16 57.7(2) . . . . ?
C13 C14 C15 C16 -55.4(2) . . . . ?
C14 C15 C16 C17 54.6(3) . . . . ?
C15 C16 C17 C12 -56.0(3) . . . . ?
C17 C12 C13 C14 -58.1(2) . . . . ?
C18 P3 C36 N3 118.36(16) . . . . ?
C18 P3 C36 N4 -60.09(19) . . . . ?
C18 C19 C20 C21 -56.1(2) . . . . ?
C19 C18 C23 C22 -58.6(2) . . . . ?
C19 C20 C21 C22 53.6(2) . . . . ?
C20 C21 C22 C23 -53.9(2) . . . . ?
C21 C22 C23 C18 56.6(2) . . . . ?
C23 C18 C19 C20 58.3(2) . . . . ?
C24 N4 C27 C28 -3.7(3) . . . . ?
C24 N4 C27 C29 178.70(18) . . . . ?
C24 N4 C36 P3 -1.0(3) . . . . ?
C24 N4 C36 N3 -179.65(16) . . . . ?
C27 N4 C24 C25 61.0(3) . . . . ?
C27 N4 C24 C26 -67.3(2) . . . . ?
C27 N4 C36 P3 178.41(15) . . . . ?
C27 N4 C36 N3 -0.2(2) . . . . ?
C28 C27 C29 N3 -176.3(2) . . . . ?
C28 C27 C29 C30 3.2(3) . . . . ?
C29 N3 C32 C31 78.9(2) . . . . ?
C29 N3 C32 C33 -50.5(3) . . . . ?
C29 N3 C36 P3 -177.73(13) . . . . ?
C29 N3 C36 N4 1.1(2) . . . . ?
C32 N3 C29 C27 174.99(18) . . . . ?
C32 N3 C29 C30 -4.5(3) . . . . ?
C32 N3 C36 P3 5.6(2) . . . . ?
C32 N3 C36 N4 -175.59(16) . . . . ?
C36 P3 C18 C19 -175.74(13) . . . . ?
C36 P3 C18 C23 -54.41(15) . . . . ?
C36 N3 C29 C27 -1.5(2) . . . . ?
C36 N3 C29 C30 179.03(18) . . . . ?
C36 N3 C32 C31 -105.1(2) . . . . ?
C36 N3 C32 C33 125.5(2) . . . . ?
C36 N4 C24 C25 -119.7(2) . . . . ?
C36 N4 C24 C26 112.0(2) . . . . ?
C36 N4 C27 C28 176.9(2) . . . . ?
C36 N4 C27 C29 -0.7(2) . . . . ?

loop_
_exptl_oxdiff_crystal_face_indexfrac_h
_exptl_oxdiff_crystal_face_indexfrac_k
_exptl_oxdiff_crystal_face_indexfrac_l
_exptl_oxdiff_crystal_face_x
_exptl_oxdiff_crystal_face_y
_exptl_oxdiff_crystal_face_z
-0.0000 -0.9996 -0.9992 0.0705 -0.0783 0.0873
4.9949 -3.9953 0.0028 0.5811 -0.1477 -0.1405
4.9956 -0.9972 1.0011 0.3308 -0.0701 -0.3381
1.9995 4.9976 1.9973 -0.3222 0.0959 -0.4844
-0.9989 0.9989 -0.0007 -0.1342 0.0295 0.0171
-4.9956 0.9972 -1.0011 -0.3308 0.0701 0.3381
-2.9988 1.0003 4.9975 -0.1256 0.4821 0.0009
-4.9971 -1.0000 1.9990 -0.0926 0.3066 0.3520
1.9992 -1.9998 -4.9972 0.1712 -0.4520 0.1265
4.9971 1.9997 -0.9998 0.0221 -0.2284 -0.4393
-1.9981 -3.0003 -4.9974 0.0840 -0.3324 0.4705
-1.9957 4.9940 -4.0016 -0.6160 -0.2566 -0.0028
-4.9947 0.9961 -4.0002 -0.3891 -0.1657 0.4345
2.9996 4.9967 -1.0016 -0.3363 -0.1698 -0.4603
1.0013 1.9968 -4.9993 -0.2328 -0.4236 -0.0219
4.9978 3.9981 -1.0008 -0.1578 -0.2291 -0.5496
-0.0027 -4.9946 4.0013 0.5274 0.3162 0.1472
-2.0008 -2.9964 4.9997 0.2784 0.4537 0.1493
1.9960 -4.9944 3.0019 0.5966 0.1780 0.0349
